data_2231722
loop_
_publ_author_name
'Khan, Islam Ullah'
'Arshad, Muhammad Nadeem'
'Mubashar-ur-Rehman, Hafiz'
'Harrison, William T. A.'
'Ali, Muhammad Baqir'

_publ_section_title
;
 (2<i>S</i>)-3-(1<i>H</i>-Indol-3-yl)-2-(4-methylbenzenesulfonamido)propionic
 acid monohydrate
;
_journal_coeditor_code WN2443
_journal_issue 9
_journal_name_full 'Acta Crystallographica Section E'
_journal_page_first o2325
_journal_paper_doi 10.1107/S1600536811032089
_journal_volume 67
_journal_year 2011
_chemical_formula_iupac 'C18 H18 N2 O4 S, H2 O'
_chemical_formula_moiety 'C18 H18 N2 O4 S, H2 O'
_chemical_formula_sum 'C18 H20 N2 O5 S'
_chemical_formula_weight 376.42
_chemical_name_systematic
;
(2<i>S</i>)-3-(1<i>H</i>-Indol-3-yl)-2-(4-methylbenzenesulfonamido)propionic
acid monohydrate
;
_space_group_IT_number 4
_symmetry_cell_setting monoclinic
_symmetry_space_group_name_Hall 'P 2yb'
_symmetry_space_group_name_H-M 'P 1 21 1'
_atom_sites_solution_hydrogens geom
_atom_sites_solution_primary direct
_atom_sites_solution_secondary difmap
_audit_creation_method SHELXL-97
_cell_angle_alpha 90.00
_cell_angle_beta 98.056(4)
_cell_angle_gamma 90.00
_cell_formula_units_Z 2
_cell_length_a 8.4531(10)
_cell_length_b 5.2521(5)
_cell_length_c 20.867(2)
_cell_measurement_reflns_used 1381
_cell_measurement_temperature 296(2)
_cell_measurement_theta_max 19.17
_cell_measurement_theta_min 2.43
_cell_volume 917.28(16)
_computing_cell_refinement 'SAINT (Bruker, 2007)'
_computing_data_collection 'APEX2 (Bruker, 2007)'
_computing_data_reduction 'SAINT (Bruker, 2007)'
_computing_molecular_graphics 'ORTEP-3 (Farrugia, 1997) and PLATON (Spek, 2009)'
_computing_publication_material 'WinGX (Farrugia, 1999) and PLATON (Spek, 2009)'
_computing_structure_refinement 'SHELXL97 (Sheldrick, 2008)'
_computing_structure_solution 'SHELXS97 (Sheldrick, 2008)'
_diffrn_ambient_temperature 296(2)
_diffrn_measured_fraction_theta_full 0.999
_diffrn_measured_fraction_theta_max 0.998
_diffrn_measurement_device_type 'Bruker Kappa APEXII CCD'
_diffrn_measurement_method '\f and \w'
_diffrn_radiation_monochromator graphite
_diffrn_radiation_source 'fine-focus sealed tube'
_diffrn_radiation_type MoK\a
_diffrn_radiation_wavelength 0.71073
_diffrn_reflns_av_R_equivalents 0.0635
_diffrn_reflns_av_sigmaI/netI 0.1306
_diffrn_reflns_limit_h_max 10
_diffrn_reflns_limit_h_min -11
_diffrn_reflns_limit_k_max 7
_diffrn_reflns_limit_k_min -6
_diffrn_reflns_limit_l_max 27
_diffrn_reflns_limit_l_min -27
_diffrn_reflns_number 10939
_diffrn_reflns_theta_full 26.00
_diffrn_reflns_theta_max 28.34
_diffrn_reflns_theta_min 2.43
_diffrn_standards_number 0
_exptl_absorpt_coefficient_mu 0.208
_exptl_absorpt_correction_T_max 0.982
_exptl_absorpt_correction_T_min 0.944
_exptl_absorpt_correction_type multi-scan
_exptl_absorpt_process_details '(SADABS; Bruker, 2007)'
_exptl_crystal_colour colorless
_exptl_crystal_density_diffrn 1.363
_exptl_crystal_density_method 'not measured'
_exptl_crystal_description needle
_exptl_crystal_F_000 396
_exptl_crystal_size_max 0.28
_exptl_crystal_size_mid 0.11
_exptl_crystal_size_min 0.09
_refine_diff_density_max 0.197
_refine_diff_density_min -0.252
_refine_ls_abs_structure_details 'Flack (1983), 1951 Friedel pairs'
_refine_ls_abs_structure_Flack -0.05(10)
_refine_ls_extinction_method none
_refine_ls_goodness_of_fit_ref 0.937
_refine_ls_hydrogen_treatment mixed
_refine_ls_matrix_type full
_refine_ls_number_parameters 243
_refine_ls_number_reflns 4475
_refine_ls_number_restraints 1
_refine_ls_restrained_S_all 0.937
_refine_ls_R_factor_all 0.1518
_refine_ls_R_factor_gt 0.0546
_refine_ls_shift/su_max 0.000
_refine_ls_shift/su_mean 0.000
_refine_ls_structure_factor_coef Fsqd
_refine_ls_weighting_details 'calc w=1/[\s^2^(Fo^2^)+(0.0340P)^2^] where P=(Fo^2^+2Fc^2^)/3'
_refine_ls_weighting_scheme calc
_refine_ls_wR_factor_gt 0.0830
_refine_ls_wR_factor_ref 0.1072
_reflns_number_gt 2135
_reflns_number_total 4475
_reflns_threshold_expression I>2\s(I)
_cod_data_source_file wn2443.cif
_cod_data_source_block I
_cod_original_cell_volume 917.30(17)
_cod_original_sg_symbol_H-M 'P 21'
_cod_database_code 2231722
_cod_database_fobs_code 2231722

loop_
_symmetry_equiv_pos_as_xyz
'x, y, z'
'-x, y+1/2, -z'

loop_
_atom_site_type_symbol
_atom_site_label
_atom_site_fract_x
_atom_site_fract_y
_atom_site_fract_z
_atom_site_U_iso_or_equiv
_atom_site_adp_type
_atom_site_calc_flag
_atom_site_refinement_flags
_atom_site_occupancy
_atom_site_symmetry_multiplicity
C C1 0.3845(4) 0.3366(8) 0.10176(15) 0.0401(8) Uani d . 1 1
C C2 0.2730(4) 0.1527(8) 0.08284(18) 0.0527(10) Uani d . 1 1
H H2 0.2528 0.0243 0.1113 0.063 Uiso calc R 1 1
C C3 0.1902(5) 0.1612(9) 0.0202(2) 0.0679(12) Uani d . 1 1
H H3 0.1150 0.0358 0.0069 0.081 Uiso calc R 1 1
C C4 0.2171(5) 0.3511(11) -0.02263(17) 0.0619(11) Uani d . 1 1
C C5 0.3258(5) 0.5359(10) -0.0017(2) 0.0675(12) Uani d . 1 1
H H5 0.3435 0.6676 -0.0296 0.081 Uiso calc R 1 1
C C6 0.4098(4) 0.5318(8) 0.05980(19) 0.0561(10) Uani d . 1 1
H H6 0.4832 0.6597 0.0731 0.067 Uiso calc R 1 1
C C7 0.2547(4) 0.3994(6) 0.24734(14) 0.0352(8) Uani d . 1 1
H H7 0.2140 0.2592 0.2187 0.042 Uiso calc R 1 1
C C8 0.1348(5) 0.6132(8) 0.23914(16) 0.0452(10) Uani d . 1 1
C C9 0.2837(4) 0.2991(7) 0.31717(14) 0.0450(9) Uani d . 1 1
H H9A 0.1823 0.2471 0.3298 0.054 Uiso calc R 1 1
H H9B 0.3516 0.1498 0.3187 0.054 Uiso calc R 1 1
C C10 0.3599(5) 0.4909(7) 0.36487(16) 0.0454(9) Uani d . 1 1
C C11 0.2860(5) 0.6835(8) 0.39356(18) 0.0585(11) Uani d . 1 1
H H11 0.1769 0.7169 0.3868 0.070 Uiso calc R 1 1
C C12 0.5453(6) 0.7203(8) 0.43133(18) 0.0552(11) Uani d . 1 1
C C13 0.5242(5) 0.5127(7) 0.38869(15) 0.0451(9) Uani d . 1 1
C C14 0.6611(5) 0.3742(8) 0.37809(17) 0.0539(10) Uani d . 1 1
H H14 0.6522 0.2370 0.3497 0.065 Uiso calc R 1 1
C C15 0.8074(6) 0.4441(8) 0.4102(2) 0.0704(13) Uani d . 1 1
H H15 0.8977 0.3517 0.4037 0.084 Uiso calc R 1 1
C C16 0.8233(6) 0.6528(10) 0.4526(2) 0.0782(14) Uani d . 1 1
H H16 0.9239 0.6974 0.4736 0.094 Uiso calc R 1 1
C C17 0.6930(6) 0.7908(9) 0.46353(18) 0.0725(14) Uani d . 1 1
H H17 0.7031 0.9285 0.4918 0.087 Uiso calc R 1 1
C C18 0.1307(5) 0.3506(12) -0.09171(16) 0.0977(16) Uani d . 1 1
H H18A 0.0896 0.5178 -0.1027 0.147 Uiso calc R 1 1
H H18B 0.0439 0.2311 -0.0952 0.147 Uiso calc R 1 1
H H18C 0.2039 0.3026 -0.1208 0.147 Uiso calc R 1 1
S S1 0.49606(10) 0.32979(18) 0.17916(4) 0.0446(2) Uani d . 1 1
N N1 0.4035(3) 0.4923(6) 0.22720(13) 0.0402(7) Uani d . 1 1
H H1N 0.413(4) 0.659(7) 0.2271(15) 0.048 Uiso d . 1 1
N N2 0.3962(5) 0.8178(7) 0.43322(15) 0.0681(11) Uani d . 1 1
H H2N 0.375(5) 0.941(8) 0.452(2) 0.082 Uiso d . 1 1
O O1 0.6432(3) 0.4579(5) 0.17601(12) 0.0647(8) Uani d . 1 1
O O2 0.4980(3) 0.0709(4) 0.20122(12) 0.0553(7) Uani d . 1 1
O O3 -0.0007(3) 0.5429(6) 0.25925(15) 0.0744(8) Uani d . 1 1
H H3O -0.0566 0.6686 0.2623 0.112 Uiso calc R 1 1
O O4 0.1563(3) 0.8175(5) 0.21751(12) 0.0623(7) Uani d . 1 1
O O5 0.8218(3) 0.9515(6) 0.26435(15) 0.1120(13) Uani d . 1 1
H H1W 0.7260 0.9876 0.2425 0.134 Uiso d R 1 1
H H2W 0.8393 0.9747 0.3075 0.134 Uiso d R 1 1

loop_
_atom_site_aniso_label
_atom_site_aniso_U_11
_atom_site_aniso_U_22
_atom_site_aniso_U_33
_atom_site_aniso_U_12
_atom_site_aniso_U_13
_atom_site_aniso_U_23
C1 0.0351(19) 0.042(2) 0.0446(19) 0.002(2) 0.0098(15) 0.000(2)
C2 0.048(3) 0.061(3) 0.048(2) -0.004(2) 0.004(2) 0.000(2)
C3 0.051(3) 0.087(4) 0.063(3) -0.008(3) 0.000(2) -0.018(3)
C4 0.058(3) 0.090(3) 0.039(2) 0.032(3) 0.009(2) -0.003(3)
C5 0.075(3) 0.075(3) 0.054(3) 0.010(3) 0.018(3) 0.015(3)
C6 0.054(3) 0.057(3) 0.057(3) -0.004(2) 0.006(2) 0.007(2)
C7 0.036(2) 0.030(2) 0.0386(19) -0.0023(15) 0.0010(15) -0.0027(14)
C8 0.044(3) 0.043(2) 0.045(2) 0.0024(19) -0.0057(19) 0.005(2)
C9 0.052(2) 0.036(2) 0.047(2) 0.0024(19) 0.0053(17) 0.0048(19)
C10 0.063(3) 0.036(2) 0.037(2) 0.0040(19) 0.009(2) 0.0035(18)
C11 0.075(3) 0.054(3) 0.044(2) 0.011(2) 0.000(2) 0.010(2)
C12 0.083(3) 0.045(2) 0.036(2) -0.002(2) 0.001(2) 0.0037(18)
C13 0.071(3) 0.035(2) 0.0279(19) 0.006(2) 0.0029(19) 0.0029(17)
C14 0.064(3) 0.048(3) 0.048(2) -0.004(2) 0.003(2) -0.005(2)
C15 0.070(3) 0.077(3) 0.064(3) -0.001(2) 0.007(2) -0.001(2)
C16 0.095(4) 0.081(4) 0.053(3) -0.030(3) -0.008(3) 0.002(3)
C17 0.121(4) 0.053(3) 0.041(2) -0.021(3) 0.003(3) -0.004(2)
C18 0.091(3) 0.161(5) 0.040(2) 0.040(4) 0.006(2) -0.013(3)
S1 0.0341(5) 0.0464(6) 0.0523(5) 0.0018(5) 0.0027(4) 0.0029(6)
N1 0.0448(19) 0.0351(17) 0.0408(17) -0.0059(14) 0.0063(14) -0.0042(15)
N2 0.115(3) 0.045(2) 0.044(2) 0.018(3) 0.008(2) -0.006(2)
O1 0.0332(16) 0.084(2) 0.0765(19) -0.0112(14) 0.0066(14) 0.0007(16)
O2 0.0540(18) 0.0403(16) 0.0704(17) 0.0153(13) 0.0050(14) 0.0139(14)
O3 0.0496(19) 0.077(2) 0.100(2) 0.0180(15) 0.0216(17) 0.0269(19)
O4 0.0631(17) 0.0382(15) 0.0824(17) 0.0088(18) -0.0015(13) 0.0116(18)
O5 0.081(2) 0.143(3) 0.104(2) 0.065(2) -0.0165(19) -0.035(2)

loop_
_atom_type_symbol
_atom_type_description
_atom_type_scat_dispersion_real
_atom_type_scat_dispersion_imag
_atom_type_scat_source
C C 0.0033 0.0016 'International Tables Vol C Tables 4.2.6.8 and 6.1.1.4'
H H 0.0000 0.0000 'International Tables Vol C Tables 4.2.6.8 and 6.1.1.4'
N N 0.0061 0.0033 'International Tables Vol C Tables 4.2.6.8 and 6.1.1.4'
O O 0.0106 0.0060 'International Tables Vol C Tables 4.2.6.8 and 6.1.1.4'
S S 0.1246 0.1234 'International Tables Vol C Tables 4.2.6.8 and 6.1.1.4'

loop_
_geom_angle_atom_site_label_1
_geom_angle_atom_site_label_2
_geom_angle_atom_site_label_3
_geom_angle
C2 C1 C6 120.1(3)
C2 C1 S1 120.7(3)
C6 C1 S1 119.2(3)
C1 C2 C3 118.9(4)
C1 C2 H2 120.6
C3 C2 H2 120.6
C4 C3 C2 121.6(4)
C4 C3 H3 119.2
C2 C3 H3 119.2
C5 C4 C3 118.1(4)
C5 C4 C18 121.1(5)
C3 C4 C18 120.8(5)
C4 C5 C6 121.5(4)
C4 C5 H5 119.2
C6 C5 H5 119.2
C5 C6 C1 119.7(4)
C5 C6 H6 120.1
C1 C6 H6 120.1
N1 C7 C8 108.1(3)
N1 C7 C9 110.9(3)
C8 C7 C9 112.2(3)
N1 C7 H7 108.5
C8 C7 H7 108.5
C9 C7 H7 108.5
O4 C8 O3 123.8(4)
O4 C8 C7 125.5(4)
O3 C8 C7 110.7(3)
C10 C9 C7 113.4(3)
C10 C9 H9A 108.9
C7 C9 H9A 108.9
C10 C9 H9B 108.9
C7 C9 H9B 108.9
H9A C9 H9B 107.7
C11 C10 C13 105.8(3)
C11 C10 C9 127.4(4)
C13 C10 C9 126.8(3)
N2 C11 C10 109.6(4)
N2 C11 H11 125.2
C10 C11 H11 125.2
N2 C12 C17 131.2(4)
N2 C12 C13 105.9(4)
C17 C12 C13 122.8(4)
C12 C13 C14 117.8(4)
C12 C13 C10 108.5(4)
C14 C13 C10 133.7(3)
C15 C14 C13 119.3(4)
C15 C14 H14 120.3
C13 C14 H14 120.3
C14 C15 C16 121.1(4)
C14 C15 H15 119.4
C16 C15 H15 119.4
C17 C16 C15 120.8(5)
C17 C16 H16 119.6
C15 C16 H16 119.6
C16 C17 C12 118.2(5)
C16 C17 H17 120.9
C12 C17 H17 120.9
C4 C18 H18A 109.5
C4 C18 H18B 109.5
H18A C18 H18B 109.5
C4 C18 H18C 109.5
H18A C18 H18C 109.5
H18B C18 H18C 109.5
O1 S1 O2 119.49(16)
O1 S1 N1 106.46(16)
O2 S1 N1 106.77(15)
O1 S1 C1 107.97(16)
O2 S1 C1 107.19(18)
N1 S1 C1 108.60(15)
C7 N1 S1 121.1(2)
C7 N1 H1N 114(2)
S1 N1 H1N 119(2)
C11 N2 C12 110.2(4)
C11 N2 H2N 123(3)
C12 N2 H2N 126(3)
C8 O3 H3O 109.5
H1W O5 H2W 119.5

loop_
_geom_bond_atom_site_label_1
_geom_bond_atom_site_label_2
_geom_bond_distance
C1 C2 1.369(5)
C1 C6 1.384(5)
C1 S1 1.753(3)
C2 C3 1.395(5)
C2 H2 0.9300
C3 C4 1.379(6)
C3 H3 0.9300
C4 C5 1.366(6)
C4 C18 1.522(5)
C5 C6 1.377(5)
C5 H5 0.9300
C6 H6 0.9300
C7 N1 1.465(4)
C7 C8 1.506(5)
C7 C9 1.536(4)
C7 H7 0.9800
C8 O4 1.188(4)
C8 O3 1.327(4)
C9 C10 1.497(5)
C9 H9A 0.9700
C9 H9B 0.9700
C10 C11 1.370(5)
C10 C13 1.412(5)
C11 N2 1.354(5)
C11 H11 0.9300
C12 N2 1.366(5)
C12 C17 1.383(6)
C12 C13 1.403(5)
C13 C14 1.411(5)
C14 C15 1.372(5)
C14 H14 0.9300
C15 C16 1.404(6)
C15 H15 0.9300
C16 C17 1.365(6)
C16 H16 0.9300
C17 H17 0.9300
C18 H18A 0.9600
C18 H18B 0.9600
C18 H18C 0.9600
S1 O1 1.423(2)
S1 O2 1.435(2)
S1 N1 1.601(3)
N1 H1N 0.88(4)
N2 H2N 0.79(4)
O3 H3O 0.8200
O5 H1W 0.8926
O5 H2W 0.9002

loop_
_geom_hbond_atom_site_label_D
_geom_hbond_atom_site_label_H
_geom_hbond_atom_site_label_A
_geom_hbond_site_symmetry_A
_geom_hbond_distance_DH
_geom_hbond_distance_HA
_geom_hbond_distance_DA
_geom_hbond_angle_DHA
N1 H1N O2 1_565 0.88(4) 2.37(4) 3.208(4) 160(3)
N2 H2N Cg3 2_656 0.79(4) 2.85(4) 3.480(4) 139(4)
O3 H3O O5 1_455 0.82 1.81 2.629(4) 177
C7 H7 O4 1_545 0.98 2.37 3.205(4) 143
C18 H18C O1 2_645 0.96 2.59 3.456(5) 151
O5 H1W O2 1_565 0.89 2.05 2.935(4) 174

loop_
_geom_torsion_atom_site_label_1
_geom_torsion_atom_site_label_2
_geom_torsion_atom_site_label_3
_geom_torsion_atom_site_label_4
_geom_torsion
C6 C1 C2 C3 2.2(5)
S1 C1 C2 C3 -178.1(3)
C1 C2 C3 C4 -0.6(6)
C2 C3 C4 C5 -1.2(6)
C2 C3 C4 C18 177.4(4)
C3 C4 C5 C6 1.5(6)
C18 C4 C5 C6 -177.1(4)
C4 C5 C6 C1 0.0(6)
C2 C1 C6 C5 -2.0(5)
S1 C1 C6 C5 178.4(3)
N1 C7 C8 O4 2.9(5)
C9 C7 C8 O4 125.5(4)
N1 C7 C8 O3 -177.4(3)
C9 C7 C8 O3 -54.8(4)
N1 C7 C9 C10 55.8(4)
C8 C7 C9 C10 -65.2(4)
C7 C9 C10 C11 82.0(4)
C7 C9 C10 C13 -96.8(4)
C13 C10 C11 N2 -0.3(4)
C9 C10 C11 N2 -179.3(3)
N2 C12 C13 C14 -179.5(3)
C17 C12 C13 C14 -0.9(5)
N2 C12 C13 C10 0.6(4)
C17 C12 C13 C10 179.2(4)
C11 C10 C13 C12 -0.2(4)
C9 C10 C13 C12 178.8(3)
C11 C10 C13 C14 180.0(4)
C9 C10 C13 C14 -1.0(6)
C12 C13 C14 C15 1.0(5)
C10 C13 C14 C15 -179.2(4)
C13 C14 C15 C16 -0.8(6)
C14 C15 C16 C17 0.5(6)
C15 C16 C17 C12 -0.4(6)
N2 C12 C17 C16 178.8(4)
C13 C12 C17 C16 0.6(6)
C2 C1 S1 O1 153.8(3)
C6 C1 S1 O1 -26.6(3)
C2 C1 S1 O2 23.8(3)
C6 C1 S1 O2 -156.5(3)
C2 C1 S1 N1 -91.2(3)
C6 C1 S1 N1 88.5(3)
C8 C7 N1 S1 -132.1(3)
C9 C7 N1 S1 104.5(3)
O1 S1 N1 C7 -173.1(3)
O2 S1 N1 C7 -44.4(3)
C1 S1 N1 C7 70.8(3)
C10 C11 N2 C12 0.7(4)
C17 C12 N2 C11 -179.3(4)
C13 C12 N2 C11 -0.8(4)

loop_
_cod_related_entry_id
_cod_related_entry_database
_cod_related_entry_code
1 ChemSpider 30656978
